data_7134133
loop_
_publ_author_name
'Durfy, Connor'
'Huang, Michelle'
'Zurakowski, Joseph A.'
'Boyle, Paul D.'
'Drover, Marcus W.'

_publ_section_title
;
 Ring Strain Governs Transmetalation Behaviour at a Tucked-In Iron Complex
;
_journal_name_full 'Chemical Communications'
_journal_paper_doi 10.1039/D4CC06176D
_journal_year 2025
_chemical_formula_moiety 'C32 H58 Cl Fe P2 Rh'
_chemical_formula_sum 'C32 H58 Cl Fe P2 Rh'
_chemical_formula_weight 698.93
_space_group_crystal_system monoclinic
_space_group_IT_number 15
_space_group_name_Hall '-C 2yc'
_space_group_name_H-M_alt 'C 1 2/c 1'
_atom_sites_solution_hydrogens geom
_atom_sites_solution_primary dual
_atom_sites_solution_secondary difmap
_audit_creation_date 2024-08-30
_audit_creation_method
;
Olex2 1.5
(compiled 2024.01.12 svn.r2f8d729c for OlexSys, GUI svn.r6928)
;
_audit_update_record
;
2024-08-30 deposited with the CCDC.	2025-01-07 downloaded from the CCDC.
;
_cell_angle_alpha 90
_cell_angle_beta 105.453(8)
_cell_angle_gamma 90
_cell_formula_units_Z 8
_cell_length_a 31.649(16)
_cell_length_b 11.405(4)
_cell_length_c 18.757(9)
_cell_measurement_reflns_used 9918
_cell_measurement_temperature 110
_cell_measurement_theta_max 22.99
_cell_measurement_theta_min 2.81
_cell_volume 6526(5)
_computing_cell_refinement SAINT
_computing_data_collection Apex3
_computing_data_reduction SAINT
_computing_molecular_graphics 'Olex2 1.5 (Dolomanov et al., 2009)'
_computing_publication_material 'Olex2 1.5 (Dolomanov et al., 2009)'
_computing_structure_refinement SHELXL
_computing_structure_solution SHELXT
_diffrn_ambient_temperature 110
_diffrn_detector 'CCD plate'
_diffrn_detector_type 'Bruker Apex2'
_diffrn_measured_fraction_theta_full 0.993
_diffrn_measured_fraction_theta_max 0.993
_diffrn_measurement_device '\k-geometry diffractometer'
_diffrn_measurement_device_type 'Bruker Kappa Axis Apex2'
_diffrn_measurement_method '\f and \w scans'
_diffrn_radiation_type MoK\a
_diffrn_radiation_wavelength 0.71073
_diffrn_reflns_av_unetI/netI 0.0917
_diffrn_reflns_Laue_measured_fraction_full 0.993
_diffrn_reflns_Laue_measured_fraction_max 0.993
_diffrn_reflns_limit_h_max 33
_diffrn_reflns_limit_h_min -34
_diffrn_reflns_limit_k_max 12
_diffrn_reflns_limit_k_min 0
_diffrn_reflns_limit_l_max 20
_diffrn_reflns_limit_l_min 0
_diffrn_reflns_number 13009
_diffrn_reflns_point_group_measured_fraction_full 0.993
_diffrn_reflns_point_group_measured_fraction_max 0.993
_diffrn_reflns_theta_full 23.042
_diffrn_reflns_theta_max 23.042
_diffrn_reflns_theta_min 2.303
_diffrn_source 'sealed tube'
_exptl_absorpt_coefficient_mu 1.150
_exptl_absorpt_correction_T_max 1.0
_exptl_absorpt_correction_T_min 0.822358
_exptl_absorpt_correction_type multi-scan
_exptl_absorpt_process_details SADABS
_exptl_crystal_colour green
_exptl_crystal_colour_primary green
_exptl_crystal_density_diffrn 1.423
_exptl_crystal_description plate
_exptl_crystal_F_000 2944
_exptl_crystal_size_max 0.278
_exptl_crystal_size_mid 0.131
_exptl_crystal_size_min 0.033
_refine_diff_density_max 0.785
_refine_diff_density_min -0.737
_refine_diff_density_rms 0.113
_refine_ls_extinction_method none
_refine_ls_goodness_of_fit_ref 1.022
_refine_ls_hydrogen_treatment constr
_refine_ls_matrix_type full
_refine_ls_number_parameters 343
_refine_ls_number_reflns 13009
_refine_ls_number_restraints 339
_refine_ls_restrained_S_all 1.009
_refine_ls_R_factor_all 0.0988
_refine_ls_R_factor_gt 0.0557
_refine_ls_shift/su_max 0.000
_refine_ls_shift/su_mean 0.000
_refine_ls_structure_factor_coef Fsqd
_refine_ls_weighting_details 'w=1/[\s^2^(Fo^2^)+(0.0516P)^2^+20.8304P] where P=(Fo^2^+2Fc^2^)/3'
_refine_ls_weighting_scheme calc
_refine_ls_wR_factor_gt 0.1107
_refine_ls_wR_factor_ref 0.1268
_reflns_Friedel_coverage 0.000
_reflns_number_gt 9085
_reflns_number_total 13009
_reflns_threshold_expression 'I > 2\s(I)'
_cod_data_source_file d4cc06176d3.cif
_cod_data_source_block Complex_3
_cod_original_cell_volume 6525(5)
_cod_database_code 7134133
_shelx_shelxl_version_number 2019/3
_shelx_space_group_comment
;
The symmetry employed for this shelxl refinement is uniquely defined
by the following loop, which should always be used as a source of
symmetry information in preference to the above space-group names.
They are only intended as comments.
;
_shelx_estimated_absorpt_t_max 0.963
_shelx_estimated_absorpt_t_min 0.740
_olex2_refinement_description
;
1. Twinned data refinement
 Scales: 0.69686
 0.30314
2. Rigid body (RIGU) restrains
 All non-hydrogen atoms
 with sigma for 1-2 distances of 0.004 and sigma for 1-3 distances of 0.004
3.a Ternary CH refined with riding coordinates:
 C11(H11), C12(H12), C15(H15), C16(H16)
3.b Secondary CH2 refined with riding coordinates:
 C1(H1A,H1B), C13(H13A,H13B), C14(H14A,H14B), C17(H17A,H17B), C18(H18A,H18B),
 C19(H19A,H19B), C20(H20A,H20B), C21(H21A,H21B), C22(H22A,H22B), C24(H24A,H24B),
  C25(H25A,H25B), C27(H27A,H27B), C28(H28A,H28B), C30(H30A,H30B), C31(H31A,H31B)
3.c Idealised Me refined as rotating group:
 C7(H7A,H7B,H7C), C8(H8A,H8B,H8C), C9(H9A,H9B,H9C), C10(H10A,H10B,H10C),
 C23(H23A,H23B,H23C), C26(H26A,H26B,H26C), C29(H29A,H29B,H29C), C32(H32A,H32B,
 H32C)
;
_olex2_submission_special_instructions 'No special instructions were received'

loop_
_space_group_symop_operation_xyz
'x, y, z'
'-x, y, -z+1/2'
'x+1/2, y+1/2, z'
'-x+1/2, y+1/2, -z+1/2'
'-x, -y, -z'
'x, -y, z-1/2'
'-x+1/2, -y+1/2, -z'
'x+1/2, -y+1/2, z-1/2'

loop_
_atom_site_label
_atom_site_type_symbol
_atom_site_fract_x
_atom_site_fract_y
_atom_site_fract_z
_atom_site_U_iso_or_equiv
_atom_site_adp_type
_atom_site_occupancy
_atom_site_site_symmetry_order
_atom_site_calc_flag
_atom_site_refinement_flags_posn
_atom_site_refinement_flags_adp
_atom_site_refinement_flags_occupancy
_atom_site_disorder_assembly
_atom_site_disorder_group
Rh1 Rh 0.61588(2) 0.22247(5) 0.29948(3) 0.0229(2) Uani 1 1 d . . . . .
Fe1 Fe 0.63131(3) 0.44927(8) 0.45730(5) 0.0167(3) Uani 1 1 d . . . . .
Cl1 Cl 0.66485(6) 0.29016(15) 0.41272(8) 0.0194(4) Uani 1 1 d . . . . .
P1 P 0.69238(6) 0.48790(15) 0.54338(9) 0.0165(4) Uani 1 1 d . . . . .
P2 P 0.61739(6) 0.32891(16) 0.54193(9) 0.0176(4) Uani 1 1 d . . . . .
C1 C 0.5920(3) 0.3944(7) 0.2787(4) 0.040(2) Uani 1 1 d . . . . .
H1A H 0.607326 0.431580 0.244937 0.048 Uiso 1 1 calc R U . . .
H1B H 0.560556 0.389453 0.251670 0.048 Uiso 1 1 calc R U . . .
C2 C 0.5959(3) 0.4742(6) 0.3429(4) 0.0269(18) Uani 1 1 d . . . . .
C3 C 0.6292(3) 0.5607(6) 0.3678(4) 0.0263(17) Uani 1 1 d . . . . .
C4 C 0.6190(2) 0.6239(6) 0.4270(3) 0.0184(16) Uani 1 1 d . . . . .
C5 C 0.5816(2) 0.5719(6) 0.4419(4) 0.0212(16) Uani 1 1 d . . . . .
C6 C 0.5670(2) 0.4781(6) 0.3892(4) 0.0248(17) Uani 1 1 d . . . . .
C7 C 0.6646(3) 0.5905(7) 0.3314(4) 0.040(2) Uani 1 1 d . . . . .
H7A H 0.652283 0.637812 0.287090 0.060 Uiso 1 1 calc R U . . .
H7B H 0.677014 0.518123 0.317331 0.060 Uiso 1 1 calc R U . . .
H7C H 0.687711 0.635111 0.365923 0.060 Uiso 1 1 calc R U . . .
C8 C 0.6396(2) 0.7375(6) 0.4592(4) 0.0258(18) Uani 1 1 d . . . . .
H8A H 0.627409 0.801982 0.425358 0.039 Uiso 1 1 calc R U . . .
H8B H 0.671357 0.733596 0.466142 0.039 Uiso 1 1 calc R U . . .
H8C H 0.633393 0.751176 0.506981 0.039 Uiso 1 1 calc R U . . .
C9 C 0.5567(2) 0.6232(6) 0.4928(4) 0.0278(19) Uani 1 1 d . . . . .
H9A H 0.540115 0.691866 0.469313 0.042 Uiso 1 1 calc R U . . .
H9B H 0.577443 0.646766 0.539407 0.042 Uiso 1 1 calc R U . . .
H9C H 0.536483 0.564352 0.502797 0.042 Uiso 1 1 calc R U . . .
C10 C 0.5253(2) 0.4086(7) 0.3776(4) 0.038(2) Uani 1 1 d . . . . .
H10A H 0.501363 0.450536 0.343195 0.057 Uiso 1 1 calc R U . . .
H10B H 0.518332 0.398304 0.425048 0.057 Uiso 1 1 calc R U . . .
H10C H 0.529175 0.331574 0.356968 0.057 Uiso 1 1 calc R U . . .
C11 C 0.5641(3) 0.1529(7) 0.2162(4) 0.0333(19) Uani 1 1 d . . . . .
H11 H 0.536551 0.200476 0.204142 0.040 Uiso 1 1 calc R U . . .
C12 C 0.5970(3) 0.1940(7) 0.1854(4) 0.0303(19) Uani 1 1 d . . . . .
H12 H 0.588834 0.267415 0.155775 0.036 Uiso 1 1 calc R U . . .
C13 C 0.6296(3) 0.1203(7) 0.1614(4) 0.039(2) Uani 1 1 d . . . . .
H13A H 0.651376 0.172504 0.148321 0.047 Uiso 1 1 calc R U . . .
H13B H 0.614260 0.077019 0.116123 0.047 Uiso 1 1 calc R U . . .
C14 C 0.6539(3) 0.0320(7) 0.2193(4) 0.0309(19) Uani 1 1 d . . . . .
H14A H 0.639222 -0.045114 0.208725 0.037 Uiso 1 1 calc R U . . .
H14B H 0.684180 0.022950 0.214644 0.037 Uiso 1 1 calc R U . . .
C15 C 0.6560(2) 0.0668(6) 0.2984(4) 0.0237(17) Uani 1 1 d . . . . .
H15 H 0.686280 0.071244 0.332117 0.028 Uiso 1 1 calc R U . . .
C16 C 0.6241(2) 0.0385(6) 0.3330(4) 0.0248(17) Uani 1 1 d . . . . .
H16 H 0.635245 0.025971 0.387547 0.030 Uiso 1 1 calc R U . . .
C17 C 0.5828(3) -0.0292(7) 0.2966(4) 0.034(2) Uani 1 1 d . . . . .
H17A H 0.590792 -0.111420 0.289314 0.041 Uiso 1 1 calc R U . . .
H17B H 0.563489 -0.030095 0.330397 0.041 Uiso 1 1 calc R U . . .
C18 C 0.5575(3) 0.0206(8) 0.2230(4) 0.045(2) Uani 1 1 d . . . . .
H18A H 0.525920 0.004628 0.215891 0.054 Uiso 1 1 calc R U . . .
H18B H 0.566807 -0.020111 0.183083 0.054 Uiso 1 1 calc R U . . .
C19 C 0.7082(2) 0.3514(6) 0.5949(3) 0.0170(16) Uani 1 1 d . . . . .
H19A H 0.716300 0.290944 0.563051 0.020 Uiso 1 1 calc R U . . .
H19B H 0.733559 0.364758 0.638330 0.020 Uiso 1 1 calc R U . . .
C20 C 0.6677(2) 0.3126(6) 0.6198(3) 0.0172(16) Uani 1 1 d . . . . .
H20A H 0.665049 0.361098 0.662203 0.021 Uiso 1 1 calc R U . . .
H20B H 0.671061 0.229695 0.636079 0.021 Uiso 1 1 calc R U . . .
C21 C 0.7421(2) 0.5396(6) 0.5200(4) 0.0206(17) Uani 1 1 d . . . . .
H21A H 0.735867 0.617207 0.495809 0.025 Uiso 1 1 calc R U . . .
H21B H 0.765466 0.550883 0.566569 0.025 Uiso 1 1 calc R U . . .
C22 C 0.7596(2) 0.4591(6) 0.4697(4) 0.0234(17) Uani 1 1 d . . . . .
H22A H 0.735046 0.433930 0.427731 0.028 Uiso 1 1 calc R U . . .
H22B H 0.772409 0.388153 0.497631 0.028 Uiso 1 1 calc R U . . .
C23 C 0.7943(2) 0.5194(6) 0.4399(4) 0.0272(18) Uani 1 1 d . . . . .
H23A H 0.804200 0.465805 0.406806 0.041 Uiso 1 1 calc R U . . .
H23B H 0.819304 0.541229 0.481220 0.041 Uiso 1 1 calc R U . . .
H23C H 0.781835 0.590047 0.412555 0.041 Uiso 1 1 calc R U . . .
C24 C 0.6906(2) 0.5926(6) 0.6184(3) 0.0196(17) Uani 1 1 d . . . . .
H24A H 0.692444 0.673047 0.599645 0.024 Uiso 1 1 calc R U . . .
H24B H 0.661690 0.584922 0.628906 0.024 Uiso 1 1 calc R U . . .
C25 C 0.7262(2) 0.5791(6) 0.6914(3) 0.0219(17) Uani 1 1 d . . . . .
H25A H 0.721548 0.504482 0.715207 0.026 Uiso 1 1 calc R U . . .
H25B H 0.755213 0.574938 0.680909 0.026 Uiso 1 1 calc R U . . .
C26 C 0.7264(2) 0.6795(7) 0.7447(4) 0.031(2) Uani 1 1 d . . . . .
H26A H 0.747882 0.663374 0.791920 0.046 Uiso 1 1 calc R U . . .
H26B H 0.697176 0.687363 0.752805 0.046 Uiso 1 1 calc R U . . .
H26C H 0.734183 0.752460 0.723721 0.046 Uiso 1 1 calc R U . . .
C27 C 0.6057(2) 0.1725(6) 0.5199(4) 0.0188(16) Uani 1 1 d . . . . .
H27A H 0.629104 0.141405 0.499182 0.023 Uiso 1 1 calc R U . . .
H27B H 0.607805 0.130409 0.566901 0.023 Uiso 1 1 calc R U . . .
C28 C 0.5614(2) 0.1416(6) 0.4661(4) 0.0226(17) Uani 1 1 d . . . . .
H28A H 0.537971 0.188050 0.478672 0.027 Uiso 1 1 calc R U . . .
H28B H 0.561992 0.162344 0.415152 0.027 Uiso 1 1 calc R U . . .
C29 C 0.5513(2) 0.0109(6) 0.4696(4) 0.0285(19) Uani 1 1 d . . . . .
H29A H 0.524337 -0.007853 0.431360 0.043 Uiso 1 1 calc R U . . .
H29B H 0.547315 -0.007904 0.518391 0.043 Uiso 1 1 calc R U . . .
H29C H 0.575618 -0.035256 0.461229 0.043 Uiso 1 1 calc R U . . .
C30 C 0.5764(2) 0.3649(6) 0.5920(4) 0.0198(17) Uani 1 1 d . . . . .
H30A H 0.585150 0.439392 0.618972 0.024 Uiso 1 1 calc R U . . .
H30B H 0.547974 0.378856 0.555150 0.024 Uiso 1 1 calc R U . . .
C31 C 0.5691(2) 0.2736(6) 0.6473(4) 0.0231(17) Uani 1 1 d . . . . .
H31A H 0.556633 0.201840 0.620009 0.028 Uiso 1 1 calc R U . . .
H31B H 0.597774 0.252650 0.681315 0.028 Uiso 1 1 calc R U . . .
C32 C 0.5385(2) 0.3150(7) 0.6931(4) 0.0291(19) Uani 1 1 d . . . . .
H32A H 0.534381 0.251499 0.725783 0.044 Uiso 1 1 calc R U . . .
H32B H 0.510112 0.336991 0.659921 0.044 Uiso 1 1 calc R U . . .
H32C H 0.551490 0.383002 0.722891 0.044 Uiso 1 1 calc R U . . .

loop_
_atom_site_aniso_label
_atom_site_aniso_U_11
_atom_site_aniso_U_22
_atom_site_aniso_U_33
_atom_site_aniso_U_23
_atom_site_aniso_U_13
_atom_site_aniso_U_12
Rh1 0.0391(4) 0.0151(3) 0.0134(3) -0.0020(3) 0.0050(3) 0.0047(3)
Fe1 0.0290(6) 0.0104(6) 0.0098(5) 0.0000(4) 0.0035(4) 0.0037(4)
Cl1 0.0321(11) 0.0140(10) 0.0116(9) -0.0013(7) 0.0050(8) 0.0026(8)
P1 0.0279(11) 0.0112(10) 0.0113(10) -0.0008(8) 0.0067(8) 0.0018(8)
P2 0.0261(11) 0.0140(10) 0.0131(10) 0.0011(8) 0.0056(8) 0.0020(8)
C1 0.074(7) 0.023(5) 0.016(4) -0.001(3) -0.002(4) 0.014(4)
C2 0.048(5) 0.012(4) 0.016(4) 0.002(3) -0.001(3) 0.016(3)
C3 0.047(5) 0.019(4) 0.012(4) 0.007(3) 0.007(3) 0.010(3)
C4 0.035(4) 0.011(4) 0.007(3) 0.003(3) 0.001(3) 0.007(3)
C5 0.030(4) 0.016(4) 0.015(4) 0.000(3) 0.002(3) 0.005(3)
C6 0.028(4) 0.015(4) 0.023(4) 0.000(3) -0.009(3) 0.006(3)
C7 0.066(6) 0.037(5) 0.023(5) 0.017(4) 0.021(4) 0.016(4)
C8 0.038(5) 0.017(4) 0.021(4) 0.003(3) 0.004(4) 0.005(3)
C9 0.033(5) 0.023(5) 0.028(4) 0.000(3) 0.008(4) 0.008(4)
C10 0.035(5) 0.022(5) 0.043(5) -0.003(4) -0.014(4) 0.006(4)
C11 0.035(5) 0.033(5) 0.027(5) -0.003(4) -0.001(4) 0.006(4)
C12 0.047(5) 0.025(5) 0.015(4) -0.002(3) 0.003(4) 0.005(4)
C13 0.053(6) 0.043(5) 0.020(4) -0.009(4) 0.006(4) 0.007(4)
C14 0.043(5) 0.023(5) 0.029(4) -0.003(3) 0.014(4) 0.007(4)
C15 0.029(4) 0.018(4) 0.024(4) 0.002(3) 0.005(3) 0.006(3)
C16 0.039(5) 0.015(4) 0.018(4) 0.002(3) 0.005(3) 0.001(3)
C17 0.050(5) 0.031(5) 0.022(4) -0.007(3) 0.012(4) -0.009(4)
C18 0.046(6) 0.045(5) 0.040(5) 0.000(4) 0.006(4) -0.008(4)
C19 0.028(4) 0.013(4) 0.011(4) -0.005(3) 0.006(3) 0.004(3)
C20 0.027(4) 0.016(4) 0.009(4) 0.002(3) 0.005(3) 0.004(3)
C21 0.031(5) 0.015(4) 0.017(4) 0.002(3) 0.007(3) 0.001(3)
C22 0.038(5) 0.016(4) 0.020(4) 0.001(3) 0.014(3) 0.004(3)
C23 0.035(5) 0.023(5) 0.029(4) 0.002(3) 0.018(4) 0.005(4)
C24 0.032(5) 0.012(4) 0.017(4) -0.002(3) 0.009(3) 0.001(3)
C25 0.027(4) 0.024(4) 0.015(4) -0.005(3) 0.008(3) 0.001(3)
C26 0.041(5) 0.029(5) 0.020(4) -0.008(3) 0.003(4) 0.002(4)
C27 0.027(4) 0.014(4) 0.018(4) -0.002(3) 0.012(3) -0.002(3)
C28 0.028(4) 0.020(4) 0.022(4) -0.003(3) 0.010(3) 0.000(3)
C29 0.033(5) 0.024(4) 0.028(4) -0.006(3) 0.008(4) -0.007(4)
C30 0.027(4) 0.015(4) 0.019(4) 0.001(3) 0.008(3) 0.003(3)
C31 0.031(4) 0.018(4) 0.023(4) 0.002(3) 0.013(3) 0.001(3)
C32 0.042(5) 0.023(5) 0.027(4) 0.006(3) 0.016(4) 0.005(4)

loop_
_atom_type_symbol
_atom_type_description
_atom_type_scat_dispersion_real
_atom_type_scat_dispersion_imag
_atom_type_scat_source
C C 0.0033 0.0016 'International Tables Vol C Tables 4.2.6.8 and 6.1.1.4'
H H 0.0000 0.0000 'International Tables Vol C Tables 4.2.6.8 and 6.1.1.4'
P P 0.1023 0.0942 'International Tables Vol C Tables 4.2.6.8 and 6.1.1.4'
Cl Cl 0.1484 0.1585 'International Tables Vol C Tables 4.2.6.8 and 6.1.1.4'
Fe Fe 0.3463 0.8444 'International Tables Vol C Tables 4.2.6.8 and 6.1.1.4'
Rh Rh -1.1178 0.9187 'International Tables Vol C Tables 4.2.6.8 and 6.1.1.4'

loop_
_geom_angle_atom_site_label_1
_geom_angle_atom_site_label_2
_geom_angle_atom_site_label_3
_geom_angle
_geom_angle_site_symmetry_1
_geom_angle_site_symmetry_3
_geom_angle_publ_flag
C1 Rh1 Cl1 88.9(2) . . ?
C1 Rh1 C15 159.7(3) . . ?
C1 Rh1 C16 163.5(3) . . ?
C11 Rh1 Cl1 167.0(2) . . ?
C11 Rh1 C1 92.5(3) . . ?
C11 Rh1 C15 91.5(3) . . ?
C11 Rh1 C16 82.0(3) . . ?
C12 Rh1 Cl1 154.0(2) . . ?
C12 Rh1 C1 87.9(3) . . ?
C12 Rh1 C11 39.1(3) . . ?
C12 Rh1 C15 82.7(3) . . ?
C12 Rh1 C16 97.2(3) . . ?
C15 Rh1 Cl1 91.72(19) . . ?
C15 Rh1 C16 36.6(3) . . ?
C16 Rh1 Cl1 93.15(19) . . ?
P1 Fe1 Cl1 91.36(7) . . ?
P1 Fe1 P2 84.42(8) . . ?
P2 Fe1 Cl1 88.39(8) . . ?
C2 Fe1 Cl1 84.98(19) . . ?
C2 Fe1 P1 145.3(2) . . ?
C2 Fe1 P2 129.8(2) . . ?
C3 Fe1 Cl1 96.0(2) . . ?
C3 Fe1 P1 107.5(2) . . ?
C3 Fe1 P2 167.2(2) . . ?
C3 Fe1 C2 39.2(3) . . ?
C3 Fe1 C6 66.5(3) . . ?
C4 Fe1 Cl1 135.03(19) . . ?
C4 Fe1 P1 94.1(2) . . ?
C4 Fe1 P2 136.6(2) . . ?
C4 Fe1 C2 65.9(3) . . ?
C4 Fe1 C3 40.1(3) . . ?
C4 Fe1 C6 66.9(3) . . ?
C5 Fe1 Cl1 150.07(19) . . ?
C5 Fe1 P1 116.9(2) . . ?
C5 Fe1 P2 103.2(2) . . ?
C5 Fe1 C2 66.3(3) . . ?
C5 Fe1 C3 67.5(3) . . ?
C5 Fe1 C4 40.0(3) . . ?
C5 Fe1 C6 40.4(3) . . ?
C6 Fe1 Cl1 110.8(2) . . ?
C6 Fe1 P1 157.3(2) . . ?
C6 Fe1 P2 100.6(2) . . ?
C6 Fe1 C2 38.8(3) . . ?
Fe1 Cl1 Rh1 108.36(7) . . ?
C19 P1 Fe1 106.3(2) . . ?
C19 P1 C21 105.5(3) . . ?
C19 P1 C24 101.9(3) . . ?
C21 P1 Fe1 121.9(2) . . ?
C21 P1 C24 100.1(3) . . ?
C24 P1 Fe1 119.0(2) . . ?
C20 P2 Fe1 109.3(2) . . ?
C27 P2 Fe1 120.1(2) . . ?
C27 P2 C20 99.1(3) . . ?
C30 P2 Fe1 121.8(2) . . ?
C30 P2 C20 101.2(3) . . ?
C30 P2 C27 101.7(3) . . ?
Rh1 C1 H1A 107.8 . . ?
Rh1 C1 H1B 107.8 . . ?
H1A C1 H1B 107.1 . . ?
C2 C1 Rh1 118.2(5) . . ?
C2 C1 H1A 107.8 . . ?
C2 C1 H1B 107.8 . . ?
C1 C2 Fe1 129.3(5) . . ?
C3 C2 Fe1 68.0(4) . . ?
C3 C2 C1 125.7(7) . . ?
C6 C2 Fe1 69.2(4) . . ?
C6 C2 C1 125.8(7) . . ?
C6 C2 C3 108.5(6) . . ?
C2 C3 Fe1 72.9(4) . . ?
C2 C3 C4 107.6(7) . . ?
C2 C3 C7 125.7(7) . . ?
C4 C3 Fe1 69.4(4) . . ?
C4 C3 C7 126.1(7) . . ?
C7 C3 Fe1 129.4(5) . . ?
C3 C4 Fe1 70.5(4) . . ?
C3 C4 C8 125.7(7) . . ?
C5 C4 Fe1 69.6(4) . . ?
C5 C4 C3 108.4(6) . . ?
C5 C4 C8 125.2(6) . . ?
C8 C4 Fe1 133.4(5) . . ?
C4 C5 Fe1 70.4(4) . . ?
C4 C5 C6 107.8(6) . . ?
C4 C5 C9 124.6(6) . . ?
C6 C5 Fe1 71.7(4) . . ?
C6 C5 C9 126.5(7) . . ?
C9 C5 Fe1 132.9(5) . . ?
C2 C6 Fe1 72.1(4) . . ?
C2 C6 C5 107.5(6) . . ?
C2 C6 C10 125.3(6) . . ?
C5 C6 Fe1 67.9(4) . . ?
C5 C6 C10 126.6(7) . . ?
C10 C6 Fe1 132.0(5) . . ?
C3 C7 H7A 109.5 . . ?
C3 C7 H7B 109.5 . . ?
C3 C7 H7C 109.5 . . ?
H7A C7 H7B 109.5 . . ?
H7A C7 H7C 109.5 . . ?
H7B C7 H7C 109.5 . . ?
C4 C8 H8A 109.5 . . ?
C4 C8 H8B 109.5 . . ?
C4 C8 H8C 109.5 . . ?
H8A C8 H8B 109.5 . . ?
H8A C8 H8C 109.5 . . ?
H8B C8 H8C 109.5 . . ?
C5 C9 H9A 109.5 . . ?
C5 C9 H9B 109.5 . . ?
C5 C9 H9C 109.5 . . ?
H9A C9 H9B 109.5 . . ?
H9A C9 H9C 109.5 . . ?
H9B C9 H9C 109.5 . . ?
C6 C10 H10A 109.5 . . ?
C6 C10 H10B 109.5 . . ?
C6 C10 H10C 109.5 . . ?
H10A C10 H10B 109.5 . . ?
H10A C10 H10C 109.5 . . ?
H10B C10 H10C 109.5 . . ?
Rh1 C11 H11 115.1 . . ?
C12 C11 Rh1 70.1(4) . . ?
C12 C11 H11 115.1 . . ?
C12 C11 C18 119.8(7) . . ?
C18 C11 Rh1 114.0(5) . . ?
C18 C11 H11 115.1 . . ?
Rh1 C12 H12 113.6 . . ?
C11 C12 Rh1 70.8(4) . . ?
C11 C12 H12 113.6 . . ?
C11 C12 C13 125.9(8) . . ?
C13 C12 Rh1 111.4(5) . . ?
C13 C12 H12 113.6 . . ?
C12 C13 H13A 108.6 . . ?
C12 C13 H13B 108.6 . . ?
C12 C13 C14 114.5(6) . . ?
H13A C13 H13B 107.6 . . ?
C14 C13 H13A 108.6 . . ?
C14 C13 H13B 108.6 . . ?
C13 C14 H14A 108.8 . . ?
C13 C14 H14B 108.8 . . ?
H14A C14 H14B 107.7 . . ?
C15 C14 C13 113.8(6) . . ?
C15 C14 H14A 108.8 . . ?
C15 C14 H14B 108.8 . . ?
Rh1 C15 H15 114.5 . . ?
C14 C15 Rh1 110.3(5) . . ?
C14 C15 H15 114.5 . . ?
C16 C15 Rh1 71.7(4) . . ?
C16 C15 C14 123.6(7) . . ?
C16 C15 H15 114.5 . . ?
Rh1 C16 H16 114.5 . . ?
C15 C16 Rh1 71.7(4) . . ?
C15 C16 H16 114.5 . . ?
C15 C16 C17 124.1(6) . . ?
C17 C16 Rh1 109.7(5) . . ?
C17 C16 H16 114.5 . . ?
C16 C17 H17A 108.8 . . ?
C16 C17 H17B 108.8 . . ?
H17A C17 H17B 107.7 . . ?
C18 C17 C16 113.7(7) . . ?
C18 C17 H17A 108.8 . . ?
C18 C17 H17B 108.8 . . ?
C11 C18 H18A 108.9 . . ?
C11 C18 H18B 108.9 . . ?
C17 C18 C11 113.4(7) . . ?
C17 C18 H18A 108.9 . . ?
C17 C18 H18B 108.9 . . ?
H18A C18 H18B 107.7 . . ?
P1 C19 H19A 110.6 . . ?
P1 C19 H19B 110.6 . . ?
H19A C19 H19B 108.7 . . ?
C20 C19 P1 105.7(4) . . ?
C20 C19 H19A 110.6 . . ?
C20 C19 H19B 110.6 . . ?
P2 C20 H20A 109.7 . . ?
P2 C20 H20B 109.7 . . ?
C19 C20 P2 109.9(4) . . ?
C19 C20 H20A 109.7 . . ?
C19 C20 H20B 109.7 . . ?
H20A C20 H20B 108.2 . . ?
P1 C21 H21A 108.4 . . ?
P1 C21 H21B 108.4 . . ?
H21A C21 H21B 107.5 . . ?
C22 C21 P1 115.4(5) . . ?
C22 C21 H21A 108.4 . . ?
C22 C21 H21B 108.4 . . ?
C21 C22 H22A 109.3 . . ?
C21 C22 H22B 109.3 . . ?
C21 C22 C23 111.8(6) . . ?
H22A C22 H22B 107.9 . . ?
C23 C22 H22A 109.3 . . ?
C23 C22 H22B 109.3 . . ?
C22 C23 H23A 109.5 . . ?
C22 C23 H23B 109.5 . . ?
C22 C23 H23C 109.5 . . ?
H23A C23 H23B 109.5 . . ?
H23A C23 H23C 109.5 . . ?
H23B C23 H23C 109.5 . . ?
P1 C24 H24A 108.1 . . ?
P1 C24 H24B 108.1 . . ?
H24A C24 H24B 107.3 . . ?
C25 C24 P1 116.7(5) . . ?
C25 C24 H24A 108.1 . . ?
C25 C24 H24B 108.1 . . ?
C24 C25 H25A 109.1 . . ?
C24 C25 H25B 109.1 . . ?
H25A C25 H25B 107.8 . . ?
C26 C25 C24 112.7(6) . . ?
C26 C25 H25A 109.1 . . ?
C26 C25 H25B 109.1 . . ?
C25 C26 H26A 109.5 . . ?
C25 C26 H26B 109.5 . . ?
C25 C26 H26C 109.5 . . ?
H26A C26 H26B 109.5 . . ?
H26A C26 H26C 109.5 . . ?
H26B C26 H26C 109.5 . . ?
P2 C27 H27A 107.9 . . ?
P2 C27 H27B 107.9 . . ?
H27A C27 H27B 107.2 . . ?
C28 C27 P2 117.6(5) . . ?
C28 C27 H27A 107.9 . . ?
C28 C27 H27B 107.9 . . ?
C27 C28 H28A 109.4 . . ?
C27 C28 H28B 109.4 . . ?
H28A C28 H28B 108.0 . . ?
C29 C28 C27 111.2(6) . . ?
C29 C28 H28A 109.4 . . ?
C29 C28 H28B 109.4 . . ?
C28 C29 H29A 109.5 . . ?
C28 C29 H29B 109.5 . . ?
C28 C29 H29C 109.5 . . ?
H29A C29 H29B 109.5 . . ?
H29A C29 H29C 109.5 . . ?
H29B C29 H29C 109.5 . . ?
P2 C30 H30A 108.1 . . ?
P2 C30 H30B 108.1 . . ?
H30A C30 H30B 107.3 . . ?
C31 C30 P2 116.7(5) . . ?
C31 C30 H30A 108.1 . . ?
C31 C30 H30B 108.1 . . ?
C30 C31 H31A 108.8 . . ?
C30 C31 H31B 108.8 . . ?
H31A C31 H31B 107.7 . . ?
C32 C31 C30 113.8(6) . . ?
C32 C31 H31A 108.8 . . ?
C32 C31 H31B 108.8 . . ?
C31 C32 H32A 109.5 . . ?
C31 C32 H32B 109.5 . . ?
C31 C32 H32C 109.5 . . ?
H32A C32 H32B 109.5 . . ?
H32A C32 H32C 109.5 . . ?
H32B C32 H32C 109.5 . . ?

loop_
_geom_bond_atom_site_label_1
_geom_bond_atom_site_label_2
_geom_bond_distance
_geom_bond_site_symmetry_2
_geom_bond_publ_flag
Rh1 Cl1 2.3990(19) . ?
Rh1 C1 2.100(8) . ?
Rh1 C11 2.096(7) . ?
Rh1 C12 2.088(7) . ?
Rh1 C15 2.185(7) . ?
Rh1 C16 2.186(7) . ?
Fe1 Cl1 2.365(2) . ?
Fe1 P1 2.208(2) . ?
Fe1 P2 2.230(2) . ?
Fe1 C2 2.158(7) . ?
Fe1 C3 2.093(7) . ?
Fe1 C4 2.079(7) . ?
Fe1 C5 2.068(7) . ?
Fe1 C6 2.120(7) . ?
P1 C19 1.831(7) . ?
P1 C21 1.841(7) . ?
P1 C24 1.857(6) . ?
P2 C20 1.861(6) . ?
P2 C27 1.846(7) . ?
P2 C30 1.841(7) . ?
C1 H1A 0.9900 . ?
C1 H1B 0.9900 . ?
C1 C2 1.489(10) . ?
C2 C3 1.427(10) . ?
C2 C6 1.420(10) . ?
C3 C4 1.431(9) . ?
C3 C7 1.499(10) . ?
C4 C5 1.418(10) . ?
C4 C8 1.503(9) . ?
C5 C6 1.447(9) . ?
C5 C9 1.507(9) . ?
C6 C10 1.504(10) . ?
C7 H7A 0.9800 . ?
C7 H7B 0.9800 . ?
C7 H7C 0.9800 . ?
C8 H8A 0.9800 . ?
C8 H8B 0.9800 . ?
C8 H8C 0.9800 . ?
C9 H9A 0.9800 . ?
C9 H9B 0.9800 . ?
C9 H9C 0.9800 . ?
C10 H10A 0.9800 . ?
C10 H10B 0.9800 . ?
C10 H10C 0.9800 . ?
C11 H11 1.0000 . ?
C11 C12 1.399(10) . ?
C11 C18 1.533(11) . ?
C12 H12 1.0000 . ?
C12 C13 1.491(10) . ?
C13 H13A 0.9900 . ?
C13 H13B 0.9900 . ?
C13 C14 1.530(10) . ?
C14 H14A 0.9900 . ?
C14 H14B 0.9900 . ?
C14 C15 1.521(9) . ?
C15 H15 1.0000 . ?
C15 C16 1.374(10) . ?
C16 H16 1.0000 . ?
C16 C17 1.516(10) . ?
C17 H17A 0.9900 . ?
C17 H17B 0.9900 . ?
C17 C18 1.510(10) . ?
C18 H18A 0.9900 . ?
C18 H18B 0.9900 . ?
C19 H19A 0.9900 . ?
C19 H19B 0.9900 . ?
C19 C20 1.543(9) . ?
C20 H20A 0.9900 . ?
C20 H20B 0.9900 . ?
C21 H21A 0.9900 . ?
C21 H21B 0.9900 . ?
C21 C22 1.523(9) . ?
C22 H22A 0.9900 . ?
C22 H22B 0.9900 . ?
C22 C23 1.523(9) . ?
C23 H23A 0.9800 . ?
C23 H23B 0.9800 . ?
C23 H23C 0.9800 . ?
C24 H24A 0.9900 . ?
C24 H24B 0.9900 . ?
C24 C25 1.533(9) . ?
C25 H25A 0.9900 . ?
C25 H25B 0.9900 . ?
C25 C26 1.518(9) . ?
C26 H26A 0.9800 . ?
C26 H26B 0.9800 . ?
C26 H26C 0.9800 . ?
C27 H27A 0.9900 . ?
C27 H27B 0.9900 . ?
C27 C28 1.533(9) . ?
C28 H28A 0.9900 . ?
C28 H28B 0.9900 . ?
C28 C29 1.530(10) . ?
C29 H29A 0.9800 . ?
C29 H29B 0.9800 . ?
C29 H29C 0.9800 . ?
C30 H30A 0.9900 . ?
C30 H30B 0.9900 . ?
C30 C31 1.529(9) . ?
C31 H31A 0.9900 . ?
C31 H31B 0.9900 . ?
C31 C32 1.528(9) . ?
C32 H32A 0.9800 . ?
C32 H32B 0.9800 . ?
C32 H32C 0.9800 . ?

loop_
_geom_torsion_atom_site_label_1
_geom_torsion_atom_site_label_2
_geom_torsion_atom_site_label_3
_geom_torsion_atom_site_label_4
_geom_torsion
_geom_torsion_site_symmetry_1
_geom_torsion_site_symmetry_2
_geom_torsion_site_symmetry_3
_geom_torsion_site_symmetry_4
_geom_torsion_publ_flag
Rh1 C1 C2 Fe1 9.5(11) . . . . ?
Rh1 C1 C2 C3 99.0(8) . . . . ?
Rh1 C1 C2 C6 -81.8(9) . . . . ?
Rh1 C11 C12 C13 103.0(7) . . . . ?
Rh1 C11 C18 C17 12.6(9) . . . . ?
Rh1 C12 C13 C14 30.6(9) . . . . ?
Rh1 C15 C16 C17 101.8(7) . . . . ?
Rh1 C16 C17 C18 29.0(8) . . . . ?
Fe1 P1 C19 C20 -53.6(4) . . . . ?
Fe1 P1 C21 C22 -57.8(6) . . . . ?
Fe1 P1 C24 C25 155.0(4) . . . . ?
Fe1 P2 C20 C19 -18.3(5) . . . . ?
Fe1 P2 C27 C28 -71.8(6) . . . . ?
Fe1 P2 C30 C31 178.5(4) . . . . ?
Fe1 C2 C3 C4 -61.1(4) . . . . ?
Fe1 C2 C3 C7 126.6(7) . . . . ?
Fe1 C2 C6 C5 58.8(4) . . . . ?
Fe1 C2 C6 C10 -129.3(7) . . . . ?
Fe1 C3 C4 C5 -59.4(5) . . . . ?
Fe1 C3 C4 C8 130.0(7) . . . . ?
Fe1 C4 C5 C6 -62.4(5) . . . . ?
Fe1 C4 C5 C9 129.2(7) . . . . ?
Fe1 C5 C6 C2 -61.5(5) . . . . ?
Fe1 C5 C6 C10 126.7(7) . . . . ?
P1 C19 C20 P2 44.2(5) . . . . ?
P1 C21 C22 C23 167.7(5) . . . . ?
P1 C24 C25 C26 171.0(5) . . . . ?
P2 C27 C28 C29 -164.5(5) . . . . ?
P2 C30 C31 C32 173.4(5) . . . . ?
C1 C2 C3 Fe1 -123.4(7) . . . . ?
C1 C2 C3 C4 175.5(6) . . . . ?
C1 C2 C3 C7 3.2(11) . . . . ?
C1 C2 C6 Fe1 124.1(7) . . . . ?
C1 C2 C6 C5 -177.0(6) . . . . ?
C1 C2 C6 C10 -5.1(11) . . . . ?
C2 C3 C4 Fe1 63.3(5) . . . . ?
C2 C3 C4 C5 3.8(8) . . . . ?
C2 C3 C4 C8 -166.7(6) . . . . ?
C3 C2 C6 Fe1 -56.5(5) . . . . ?
C3 C2 C6 C5 2.3(8) . . . . ?
C3 C2 C6 C10 174.2(6) . . . . ?
C3 C4 C5 Fe1 60.0(5) . . . . ?
C3 C4 C5 C6 -2.4(8) . . . . ?
C3 C4 C5 C9 -170.8(6) . . . . ?
C4 C5 C6 Fe1 61.6(5) . . . . ?
C4 C5 C6 C2 0.1(7) . . . . ?
C4 C5 C6 C10 -171.7(7) . . . . ?
C6 C2 C3 Fe1 57.3(5) . . . . ?
C6 C2 C3 C4 -3.8(8) . . . . ?
C6 C2 C3 C7 -176.1(6) . . . . ?
C7 C3 C4 Fe1 -124.4(7) . . . . ?
C7 C3 C4 C5 176.1(6) . . . . ?
C7 C3 C4 C8 5.5(11) . . . . ?
C8 C4 C5 Fe1 -129.4(6) . . . . ?
C8 C4 C5 C6 168.2(6) . . . . ?
C8 C4 C5 C9 -0.1(10) . . . . ?
C9 C5 C6 Fe1 -130.3(7) . . . . ?
C9 C5 C6 C2 168.1(6) . . . . ?
C9 C5 C6 C10 -3.6(11) . . . . ?
C11 C12 C13 C14 -50.6(10) . . . . ?
C12 C11 C18 C17 92.6(9) . . . . ?
C12 C13 C14 C15 -24.7(10) . . . . ?
C13 C14 C15 Rh1 6.9(8) . . . . ?
C13 C14 C15 C16 87.9(9) . . . . ?
C14 C15 C16 Rh1 -102.6(6) . . . . ?
C14 C15 C16 C17 -0.8(11) . . . . ?
C15 C16 C17 C18 -51.7(10) . . . . ?
C16 C17 C18 C11 -27.8(10) . . . . ?
C18 C11 C12 Rh1 -107.0(7) . . . . ?
C18 C11 C12 C13 -4.0(11) . . . . ?
C19 P1 C21 C22 63.1(5) . . . . ?
C19 P1 C24 C25 38.6(6) . . . . ?
C20 P2 C27 C28 169.6(5) . . . . ?
C20 P2 C30 C31 -60.2(6) . . . . ?
C21 P1 C19 C20 175.8(4) . . . . ?
C21 P1 C24 C25 -69.7(6) . . . . ?
C24 P1 C19 C20 71.7(5) . . . . ?
C24 P1 C21 C22 168.5(5) . . . . ?
C27 P2 C20 C19 108.2(5) . . . . ?
C27 P2 C30 C31 41.6(6) . . . . ?
C30 P2 C20 C19 -147.9(5) . . . . ?
C30 P2 C27 C28 66.1(6) . . . . ?

loop_
_twin_individual_id
_twin_individual_mass_fraction_refined
1 0.69686
2 0.30314
